data_4029058
loop_
_publ_author_name
'Suraru, Sabin-Lucian'
'Burschka, Christian'
'W\"urthner, Frank'

_publ_section_title
;
 Diindole-annulated naphthalene diimides: synthesis and optical and
 electronic properties of syn- and anti-isomers.
;
_journal_issue 1
_journal_name_full 'The Journal of organic chemistry'
_journal_page_first 128
_journal_page_last 139
_journal_paper_doi 10.1021/jo402365s
_journal_volume 79
_journal_year 2014
_chemical_formula_moiety 'C40 H40 N4 O4, C4 H8 O2'
_chemical_formula_sum 'C44 H48 N4 O6'
_chemical_formula_weight 728.86
_chemical_name_systematic
;
 ?
;
_space_group_crystal_system monoclinic
_space_group_IT_number 14
_space_group_name_Hall '-P 2ybc'
_space_group_name_H-M_alt 'P 1 21/c 1'
_symmetry_space_group_name_Hall '-P 2ybc'
_symmetry_space_group_name_H-M 'P 1 21/c 1'
_atom_sites_solution_hydrogens mixed
_atom_sites_solution_primary direct
_atom_sites_solution_secondary fourier
_audit_creation_method SHELXL-2013
_cell_angle_alpha 90
_cell_angle_beta 102.2660(10)
_cell_angle_gamma 90
_cell_formula_units_Z 4
_cell_length_a 7.7338(2)
_cell_length_b 26.7364(7)
_cell_length_c 18.1360(5)
_cell_measurement_reflns_used 9802
_cell_measurement_temperature 100(2)
_cell_measurement_theta_max 68.22
_cell_measurement_theta_min 3.31
_cell_volume 3664.45(17)
_computing_cell_refinement 'Bruker-SAINT V8.18C'
_computing_data_collection 'Bruker-SAINT V8.18C'
_computing_data_reduction 'Bruker-SAINT V8.18C'
_computing_publication_material Bruker-SHELXTL
_computing_structure_refinement 'SHELXL-2013 (Sheldrick, 2013)'
_computing_structure_solution SHELXS
_diffrn_ambient_temperature 100(2)
_diffrn_measured_fraction_theta_full 0.998
_diffrn_measured_fraction_theta_max 0.997
_diffrn_measurement_device_type 'Bruker D8 QUEST PHOTON 100'
_diffrn_measurement_method omega_and_phi_scans
_diffrn_radiation_monochromator multi_layered_optics
_diffrn_radiation_source Incoatec_ImuS
_diffrn_radiation_type CuK\a
_diffrn_radiation_wavelength 1.54178
_diffrn_reflns_av_R_equivalents 0.0283
_diffrn_reflns_av_unetI/netI 0.0181
_diffrn_reflns_Laue_measured_fraction_full 0.998
_diffrn_reflns_Laue_measured_fraction_max 0.997
_diffrn_reflns_limit_h_max 9
_diffrn_reflns_limit_h_min -9
_diffrn_reflns_limit_k_max 32
_diffrn_reflns_limit_k_min -32
_diffrn_reflns_limit_l_max 21
_diffrn_reflns_limit_l_min -21
_diffrn_reflns_number 43449
_diffrn_reflns_point_group_measured_fraction_full 0.998
_diffrn_reflns_point_group_measured_fraction_max 0.997
_diffrn_reflns_theta_full 67.679
_diffrn_reflns_theta_max 68.293
_diffrn_reflns_theta_min 3.306
_exptl_absorpt_coefficient_mu 0.710
_exptl_absorpt_correction_T_max .7531
_exptl_absorpt_correction_T_min .6809
_exptl_absorpt_correction_type multi-scan
_exptl_absorpt_process_details Bruker-SADABS
_exptl_crystal_colour dark_red
_exptl_crystal_density_diffrn 1.321
_exptl_crystal_description prismatic
_exptl_crystal_F_000 1552
_exptl_crystal_size_max .515
_exptl_crystal_size_mid .278
_exptl_crystal_size_min .209
_refine_diff_density_max 0.356
_refine_diff_density_min -0.275
_refine_diff_density_rms 0.056
_refine_ls_extinction_method none
_refine_ls_goodness_of_fit_ref 1.048
_refine_ls_hydrogen_treatment mixed
_refine_ls_matrix_type full
_refine_ls_number_parameters 516
_refine_ls_number_reflns 6693
_refine_ls_number_restraints 0
_refine_ls_restrained_S_all 1.048
_refine_ls_R_factor_all 0.0398
_refine_ls_R_factor_gt 0.0379
_refine_ls_shift/su_max 0.001
_refine_ls_shift/su_mean 0.000
_refine_ls_structure_factor_coef Fsqd
_refine_ls_weighting_details 'w=1/[\s^2^(Fo^2^)+(0.0474P)^2^+1.6955P] where P=(Fo^2^+2Fc^2^)/3'
_refine_ls_weighting_scheme calc
_refine_ls_wR_factor_gt 0.0959
_refine_ls_wR_factor_ref 0.0974
_reflns_Friedel_coverage 0.000
_reflns_number_gt 6354
_reflns_number_total 6693
_reflns_threshold_expression 'I > 2\s(I)'
_cod_data_source_file jo402365s_si_004.cif
_cod_data_source_block SAS520Bh
_cod_database_code 4029058
_shelx_space_group_comment
;
The symmetry employed for this shelxl refinement is uniquely defined
by the following loop, which should always be used as a source of
symmetry information in preference to the above space-group names.
They are only intended as comments.
;
_shelxl_version_number 2013-4

loop_
_space_group_symop_operation_xyz
'x, y, z'
'-x, y+1/2, -z+1/2'
'-x, -y, -z'
'x, -y-1/2, z-1/2'

loop_
_atom_site_label
_atom_site_type_symbol
_atom_site_fract_x
_atom_site_fract_y
_atom_site_fract_z
_atom_site_U_iso_or_equiv
_atom_site_adp_type
_atom_site_occupancy
_atom_site_site_symmetry_order
_atom_site_calc_flag
_atom_site_refinement_flags_posn
_atom_site_refinement_flags_adp
N3 N 1.02068(13) 0.54828(4) 0.64782(5) 0.0165(2) Uani 1 1 d . .
N1 N 0.85525(14) 0.69043(4) 0.53993(6) 0.0183(2) Uani 1 1 d . .
N2 N 0.77761(13) 0.41642(4) 0.52504(6) 0.0161(2) Uani 1 1 d . .
N16 N 0.42368(13) 0.56515(4) 0.29436(6) 0.0178(2) Uani 1 1 d . .
C2 C 0.84781(15) 0.59842(4) 0.54623(7) 0.0160(2) Uani 1 1 d . .
C13 C 0.62235(15) 0.46706(4) 0.43260(6) 0.0150(2) Uani 1 1 d . .
C5 C 0.82081(15) 0.50782(4) 0.54206(6) 0.0152(2) Uani 1 1 d . .
C25 C 0.65334(15) 0.55850(4) 0.43703(6) 0.0154(2) Uani 1 1 d . .
C3 C 0.97161(15) 0.59586(4) 0.61932(7) 0.0167(2) Uani 1 1 d . .
C1 C 0.80013(15) 0.64445(4) 0.51244(7) 0.0163(2) Uani 1 1 d . .
C24 C 0.77365(15) 0.55489(4) 0.50834(7) 0.0150(2) Uani 1 1 d . .
C18 C 0.61447(15) 0.60623(4) 0.40210(7) 0.0162(2) Uani 1 1 d . .
C14 C 0.57500(15) 0.51418(4) 0.40089(6) 0.0151(2) Uani 1 1 d . .
C19 C 0.68426(15) 0.64973(4) 0.43971(7) 0.0165(2) Uani 1 1 d . .
C17 C 0.50975(16) 0.60856(4) 0.32400(7) 0.0187(2) Uani 1 1 d . .
C9 C 0.59837(15) 0.30897(4) 0.40207(7) 0.0173(2) Uani 1 1 d . .
C20 C 0.67160(15) 0.70360(4) 0.42558(7) 0.0170(2) Uani 1 1 d . .
C12 C 0.58451(15) 0.41502(4) 0.41060(6) 0.0158(2) Uani 1 1 d . .
C6 C 0.74682(15) 0.46493(4) 0.50429(6) 0.0150(2) Uani 1 1 d . .
C37 C 0.31191(16) 0.56694(5) 0.21785(7) 0.0205(3) Uani 1 1 d . .
H37A H 0.2782 0.6020 0.2046 0.025 Uiso 1 1 calc R U
H37B H 0.2021 0.5476 0.2167 0.025 Uiso 1 1 calc R U
C41 C 0.80132(16) 0.77840(5) 0.49585(7) 0.0189(3) Uani 1 1 d . .
H41 H 0.8776 0.7924 0.5389 0.023 Uiso 1 1 calc R U
C15 C 0.44100(15) 0.51879(4) 0.33025(7) 0.0166(2) Uani 1 1 d . .
C34 C 1.14849(15) 0.54479(5) 0.72039(7) 0.0182(2) Uani 1 1 d . .
H H 1.2367 0.5720 0.7235 0.022 Uiso 1 1 calc R U
HA H 1.2121 0.5125 0.7228 0.022 Uiso 1 1 calc R U
C43 C 0.9374(2) 0.24870(5) 0.65930(8) 0.0298(3) Uani 1 1 d . .
H43A H 0.9954 0.2518 0.6158 0.036 Uiso 1 1 calc R U
H43B H 0.8098 0.2561 0.6418 0.036 Uiso 1 1 calc R U
C4 C 0.94743(15) 0.50384(4) 0.61439(7) 0.0160(2) Uani 1 1 d . .
C7 C 0.68439(15) 0.38552(4) 0.46870(6) 0.0156(2) Uani 1 1 d . .
C8 C 0.69167(15) 0.33345(4) 0.46614(7) 0.0169(2) Uani 1 1 d . .
H8 H 0.7588 0.3150 0.5072 0.020 Uiso 1 1 calc R U
C40 C 0.77987(15) 0.72680(5) 0.48883(7) 0.0174(2) Uani 1 1 d . .
C22 C 0.59827(17) 0.78661(5) 0.37652(7) 0.0215(3) Uani 1 1 d . .
HB H 0.5335 0.8074 0.3378 0.026 Uiso 1 1 calc R U
C38 C 0.40818(18) 0.54546(5) 0.16000(7) 0.0245(3) Uani 1 1 d . .
H38A H 0.4508 0.5114 0.1758 0.029 Uiso 1 1 calc R U
H38B H 0.5126 0.5665 0.1582 0.029 Uiso 1 1 calc R U
C42 C 1.00651(18) 0.33143(5) 0.69851(8) 0.0282(3) Uani 1 1 d . .
C32 C 0.43238(17) 0.22952(5) 0.35459(7) 0.0223(3) Uani 1 1 d . .
H32A H 0.3908 0.2435 0.3040 0.033 Uiso 1 1 calc R U
H32B H 0.3469 0.2373 0.3858 0.033 Uiso 1 1 calc R U
HC H 0.4442 0.1932 0.3510 0.033 Uiso 1 1 calc R U
C33 C 0.73778(17) 0.24341(5) 0.33617(7) 0.0235(3) Uani 1 1 d . .
H33A H 0.8562 0.2559 0.3590 0.035 Uiso 1 1 calc R U
H33B H 0.6927 0.2611 0.2887 0.035 Uiso 1 1 calc R U
HD H 0.7440 0.2075 0.3262 0.035 Uiso 1 1 calc R U
C11 C 0.48634(16) 0.38955(5) 0.34748(7) 0.0188(2) Uani 1 1 d . .
H11 H 0.4140 0.4077 0.3074 0.023 Uiso 1 1 calc R U
C10 C 0.49577(16) 0.33818(5) 0.34414(7) 0.0200(3) Uani 1 1 d . .
H10 H 0.4301 0.3216 0.3008 0.024 Uiso 1 1 calc R U
C39 C 0.2887(2) 0.54310(6) 0.08164(8) 0.0330(3) Uani 1 1 d . .
H39A H 0.1830 0.5233 0.0836 0.049 Uiso 1 1 calc R U
H39B H 0.3527 0.5274 0.0466 0.049 Uiso 1 1 calc R U
H39C H 0.2534 0.5770 0.0643 0.049 Uiso 1 1 calc R U
C23 C 0.70946(16) 0.80929(4) 0.43889(7) 0.0193(3) Uani 1 1 d . .
C26 C 0.72293(18) 0.86646(5) 0.44662(7) 0.0229(3) Uani 1 1 d . .
C36 C 1.18639(19) 0.53720(7) 0.86137(8) 0.0365(4) Uani 1 1 d . .
HE H 1.1255 0.5414 0.9032 0.055 Uiso 1 1 calc R U
H36 H 1.2874 0.5601 0.8681 0.055 Uiso 1 1 calc R U
HF H 1.2284 0.5027 0.8607 0.055 Uiso 1 1 calc R U
C31 C 0.68662(18) 0.22518(5) 0.46502(7) 0.0230(3) Uani 1 1 d . .
H31A H 0.8067 0.2372 0.4861 0.035 Uiso 1 1 calc R U
H31B H 0.6896 0.1891 0.4557 0.035 Uiso 1 1 calc R U
H31C H 0.6106 0.2319 0.5008 0.035 Uiso 1 1 calc R U
C30 C 0.61290(16) 0.25237(4) 0.39058(7) 0.0187(3) Uani 1 1 d . .
C35 C 1.05933(16) 0.54866(5) 0.78742(7) 0.0215(3) Uani 1 1 d . .
H35A H 1.0117 0.5829 0.7895 0.026 Uiso 1 1 calc R U
H35B H 0.9588 0.5250 0.7803 0.026 Uiso 1 1 calc R U
C21 C 0.57896(16) 0.73524(5) 0.36899(7) 0.0200(3) Uani 1 1 d . .
H21 H 0.5032 0.7214 0.3256 0.024 Uiso 1 1 calc R U
C29 C 0.6756(2) 0.89264(5) 0.36948(8) 0.0283(3) Uani 1 1 d . .
HG H 0.7505 0.8795 0.3366 0.042 Uiso 1 1 calc R U
HH H 0.6951 0.9287 0.3763 0.042 Uiso 1 1 calc R U
HI H 0.5510 0.8864 0.3464 0.042 Uiso 1 1 calc R U
C28 C 0.9104(2) 0.88270(5) 0.48547(9) 0.0343(3) Uani 1 1 d . .
HJ H 0.9395 0.8689 0.5367 0.051 Uiso 1 1 calc R U
HK H 0.9161 0.9193 0.4880 0.051 Uiso 1 1 calc R U
HL H 0.9952 0.8703 0.4566 0.051 Uiso 1 1 calc R U
C27 C 0.5930(2) 0.88412(5) 0.49468(9) 0.0360(4) Uani 1 1 d . .
HM H 0.4723 0.8747 0.4698 0.054 Uiso 1 1 calc R U
HN H 0.6004 0.9206 0.5003 0.054 Uiso 1 1 calc R U
HO H 0.6236 0.8684 0.5446 0.054 Uiso 1 1 calc R U
C44 C 0.9619(2) 0.19678(6) 0.69115(9) 0.0392(4) Uani 1 1 d . .
HP H 0.9104 0.1726 0.6520 0.059 Uiso 1 1 calc R U
HQ H 0.9027 0.1939 0.7337 0.059 Uiso 1 1 calc R U
HR H 1.0884 0.1899 0.7086 0.059 Uiso 1 1 calc R U
O1 O 1.03296(11) 0.63314(3) 0.65496(5) 0.02122(19) Uani 1 1 d . .
O2 O 0.99110(12) 0.46353(3) 0.64519(5) 0.02140(19) Uani 1 1 d . .
O4 O 0.34713(11) 0.48439(3) 0.30147(5) 0.0219(2) Uani 1 1 d . .
O3 O 0.49884(14) 0.64592(3) 0.28475(5) 0.0286(2) Uani 1 1 d . .
O5 O 1.01633(13) 0.28343(4) 0.71840(5) 0.0289(2) Uani 1 1 d . .
O7 O 0.93510(17) 0.34505(4) 0.63587(6) 0.0434(3) Uani 1 1 d . .
C16 C 1.0951(2) 0.36475(6) 0.76083(9) 0.0346(3) Uani 1 1 d . .
H2 H 0.851(2) 0.4064(6) 0.5671(10) 0.032(4) Uiso 1 1 d . .
H1 H 0.928(2) 0.6938(6) 0.5842(10) 0.033(4) Uiso 1 1 d . .
HS H 0.777(3) 0.6409(7) 0.2288(11) 0.047(5) Uiso 1 1 d . .
H16A H 1.071(3) 0.3986(8) 0.7462(11) 0.053(6) Uiso 1 1 d . .
H16B H 1.059(3) 0.3572(8) 0.8105(12) 0.059(6) Uiso 1 1 d . .

loop_
_atom_site_aniso_label
_atom_site_aniso_U_11
_atom_site_aniso_U_22
_atom_site_aniso_U_33
_atom_site_aniso_U_23
_atom_site_aniso_U_13
_atom_site_aniso_U_12
N3 0.0165(5) 0.0176(5) 0.0147(5) -0.0012(4) 0.0021(4) -0.0007(4)
N1 0.0206(5) 0.0149(5) 0.0186(5) -0.0006(4) 0.0024(4) -0.0017(4)
N2 0.0192(5) 0.0139(5) 0.0142(5) -0.0001(4) 0.0014(4) 0.0002(4)
N16 0.0193(5) 0.0164(5) 0.0162(5) 0.0004(4) 0.0009(4) 0.0008(4)
C2 0.0156(5) 0.0172(6) 0.0163(6) -0.0013(4) 0.0058(4) -0.0011(4)
C13 0.0143(5) 0.0173(6) 0.0145(5) -0.0005(4) 0.0056(4) -0.0005(4)
C5 0.0148(5) 0.0162(6) 0.0156(6) -0.0009(4) 0.0054(4) 0.0000(4)
C25 0.0147(5) 0.0169(6) 0.0158(6) -0.0001(4) 0.0062(4) 0.0001(4)
C3 0.0167(5) 0.0170(6) 0.0179(6) -0.0004(5) 0.0069(5) -0.0010(5)
C1 0.0160(5) 0.0164(6) 0.0180(6) -0.0014(5) 0.0068(5) -0.0013(4)
C24 0.0146(5) 0.0165(6) 0.0156(6) -0.0005(4) 0.0068(4) -0.0003(4)
C18 0.0163(5) 0.0170(6) 0.0168(6) -0.0004(5) 0.0068(5) -0.0004(4)
C14 0.0151(5) 0.0166(6) 0.0149(5) -0.0005(4) 0.0062(4) 0.0000(4)
C19 0.0164(5) 0.0172(6) 0.0171(6) 0.0009(5) 0.0064(4) 0.0002(4)
C17 0.0221(6) 0.0166(6) 0.0181(6) 0.0002(5) 0.0055(5) 0.0008(5)
C9 0.0187(6) 0.0163(6) 0.0183(6) -0.0009(5) 0.0073(5) -0.0027(4)
C20 0.0179(6) 0.0161(6) 0.0189(6) -0.0011(5) 0.0078(5) -0.0013(5)
C12 0.0166(5) 0.0164(6) 0.0159(5) 0.0002(4) 0.0065(4) -0.0003(4)
C6 0.0153(5) 0.0160(6) 0.0149(5) -0.0002(4) 0.0058(4) 0.0003(4)
C37 0.0212(6) 0.0183(6) 0.0189(6) 0.0024(5) -0.0024(5) 0.0011(5)
C41 0.0198(6) 0.0170(6) 0.0210(6) -0.0019(5) 0.0067(5) -0.0025(5)
C15 0.0159(5) 0.0168(6) 0.0178(6) -0.0001(5) 0.0051(5) 0.0012(5)
C34 0.0160(6) 0.0202(6) 0.0170(6) -0.0012(5) 0.0002(5) -0.0007(5)
C43 0.0345(7) 0.0306(7) 0.0258(7) 0.0025(6) 0.0101(6) 0.0027(6)
C4 0.0161(5) 0.0166(6) 0.0160(6) -0.0011(5) 0.0052(4) 0.0004(4)
C7 0.0158(5) 0.0175(6) 0.0146(5) -0.0014(4) 0.0053(4) -0.0018(4)
C8 0.0190(6) 0.0161(6) 0.0162(6) 0.0008(4) 0.0050(4) -0.0003(5)
C40 0.0176(6) 0.0172(6) 0.0191(6) 0.0007(5) 0.0077(5) -0.0003(5)
C22 0.0257(6) 0.0184(6) 0.0210(6) 0.0029(5) 0.0064(5) 0.0020(5)
C38 0.0273(7) 0.0261(7) 0.0185(6) 0.0007(5) 0.0014(5) -0.0008(5)
C42 0.0262(7) 0.0306(7) 0.0279(7) 0.0077(6) 0.0061(6) 0.0067(6)
C32 0.0249(6) 0.0193(6) 0.0234(6) -0.0030(5) 0.0068(5) -0.0047(5)
C33 0.0243(6) 0.0214(6) 0.0262(7) -0.0061(5) 0.0085(5) -0.0039(5)
C11 0.0211(6) 0.0190(6) 0.0156(6) 0.0004(5) 0.0019(5) -0.0003(5)
C10 0.0230(6) 0.0198(6) 0.0163(6) -0.0029(5) 0.0020(5) -0.0029(5)
C39 0.0401(8) 0.0360(8) 0.0193(7) 0.0001(6) -0.0015(6) -0.0049(6)
C23 0.0214(6) 0.0157(6) 0.0239(6) 0.0009(5) 0.0113(5) -0.0004(5)
C26 0.0287(7) 0.0144(6) 0.0270(7) 0.0006(5) 0.0092(5) -0.0003(5)
C36 0.0282(7) 0.0620(10) 0.0184(7) -0.0016(7) 0.0032(6) 0.0026(7)
C31 0.0294(7) 0.0151(6) 0.0239(7) -0.0008(5) 0.0041(5) -0.0009(5)
C30 0.0220(6) 0.0153(6) 0.0193(6) -0.0025(5) 0.0055(5) -0.0026(5)
C35 0.0198(6) 0.0257(7) 0.0186(6) -0.0008(5) 0.0034(5) -0.0007(5)
C21 0.0230(6) 0.0189(6) 0.0185(6) 0.0002(5) 0.0052(5) -0.0002(5)
C29 0.0373(8) 0.0166(6) 0.0321(7) 0.0040(5) 0.0096(6) 0.0001(5)
C28 0.0392(8) 0.0171(6) 0.0431(9) 0.0018(6) 0.0012(7) -0.0065(6)
C27 0.0540(10) 0.0189(7) 0.0425(9) -0.0014(6) 0.0267(7) 0.0021(6)
C44 0.0557(10) 0.0304(8) 0.0364(8) 0.0037(6) 0.0208(7) 0.0098(7)
O1 0.0243(4) 0.0184(4) 0.0196(4) -0.0029(3) 0.0015(3) -0.0042(3)
O2 0.0250(4) 0.0174(4) 0.0195(4) 0.0009(3) -0.0005(3) 0.0017(3)
O4 0.0207(4) 0.0188(4) 0.0229(4) 0.0008(3) -0.0029(3) -0.0026(3)
O3 0.0454(6) 0.0175(5) 0.0193(4) 0.0031(4) -0.0010(4) -0.0041(4)
O5 0.0330(5) 0.0289(5) 0.0253(5) 0.0079(4) 0.0075(4) 0.0079(4)
O7 0.0588(7) 0.0293(6) 0.0334(6) 0.0091(5) -0.0100(5) -0.0002(5)
C16 0.0347(8) 0.0325(8) 0.0352(8) 0.0048(6) 0.0040(6) 0.0076(6)

loop_
_atom_type_symbol
_atom_type_description
_atom_type_scat_dispersion_real
_atom_type_scat_dispersion_imag
_atom_type_scat_source
C C 0.0181 0.0091 'International Tables Vol C Tables 4.2.6.8 and 6.1.1.4'
H H 0.0000 0.0000 'International Tables Vol C Tables 4.2.6.8 and 6.1.1.4'
N N 0.0311 0.0180 'International Tables Vol C Tables 4.2.6.8 and 6.1.1.4'
O O 0.0492 0.0322 'International Tables Vol C Tables 4.2.6.8 and 6.1.1.4'

loop_
_geom_angle_atom_site_label_1
_geom_angle_atom_site_label_2
_geom_angle_atom_site_label_3
_geom_angle
C3 N3 C4 124.13(10)
C3 N3 C34 117.86(10)
C4 N3 C34 117.87(10)
C1 N1 C40 109.57(10)
C1 N1 H1 121.0(11)
C40 N1 H1 129.4(11)
C6 N2 C7 109.33(10)
C6 N2 H2 124.6(11)
C7 N2 H2 126.0(11)
C17 N16 C15 124.92(10)
C17 N16 C37 118.37(10)
C15 N16 C37 116.64(10)
C1 C2 C24 118.29(11)
C1 C2 C3 120.16(11)
C24 C2 C3 121.55(11)
C14 C13 C6 118.08(10)
C14 C13 C12 136.49(11)
C6 C13 C12 105.36(10)
C6 C5 C24 118.59(11)
C6 C5 C4 120.44(11)
C24 C5 C4 120.95(10)
C14 C25 C24 119.49(11)
C14 C25 C18 120.66(11)
C24 C25 C18 119.85(11)
O1 C3 N3 120.09(11)
O1 C3 C2 123.01(11)
N3 C3 C2 116.91(10)
N1 C1 C2 127.28(11)
N1 C1 C19 109.49(10)
C2 C1 C19 123.21(11)
C2 C24 C5 118.91(11)
C2 C24 C25 120.35(11)
C5 C24 C25 120.73(11)
C19 C18 C25 120.27(11)
C19 C18 C17 120.64(11)
C25 C18 C17 118.97(11)
C13 C14 C25 120.68(11)
C13 C14 C15 120.45(10)
C25 C14 C15 118.85(10)
C18 C19 C1 117.88(11)
C18 C19 C20 136.85(11)
C1 C19 C20 105.27(10)
O3 C17 N16 119.40(11)
O3 C17 C18 123.42(11)
N16 C17 C18 117.16(10)
C8 C9 C10 118.08(11)
C8 C9 C30 122.43(11)
C10 C9 C30 119.38(11)
C21 C20 C40 116.87(11)
C21 C20 C19 136.58(11)
C40 C20 C19 106.51(10)
C11 C12 C7 116.94(11)
C11 C12 C13 136.51(11)
C7 C12 C13 106.44(10)
N2 C6 C5 128.31(11)
N2 C6 C13 109.34(10)
C5 C6 C13 122.33(11)
N16 C37 C38 111.25(10)
N16 C37 H37A 109.4
C38 C37 H37A 109.4
N16 C37 H37B 109.4
C38 C37 H37B 109.4
H37A C37 H37B 108.0
C40 C41 C23 119.18(11)
C40 C41 H41 120.4
C23 C41 H41 120.4
O4 C15 N16 118.83(11)
O4 C15 C14 123.71(11)
N16 C15 C14 117.46(10)
N3 C34 C35 112.19(10)
N3 C34 H 109.2
C35 C34 H 109.2
N3 C34 HA 109.2
C35 C34 HA 109.2
H C34 HA 107.9
O5 C43 C44 107.99(12)
O5 C43 H43A 110.1
C44 C43 H43A 110.1
O5 C43 H43B 110.1
C44 C43 H43B 110.1
H43A C43 H43B 108.4
O2 C4 N3 120.11(10)
O2 C4 C5 122.56(11)
N3 C4 C5 117.32(10)
N2 C7 C8 126.83(11)
N2 C7 C12 109.48(10)
C8 C7 C12 123.63(11)
C9 C8 C7 118.63(11)
C9 C8 H8 120.7
C7 C8 H8 120.7
N1 C40 C41 127.60(11)
N1 C40 C20 109.15(10)
C41 C40 C20 123.24(11)
C21 C22 C23 122.82(12)
C21 C22 HB 118.6
C23 C22 HB 118.6
C37 C38 C39 111.71(11)
C37 C38 H38A 109.3
C39 C38 H38A 109.3
C37 C38 H38B 109.3
C39 C38 H38B 109.3
H38A C38 H38B 107.9
O7 C42 O5 122.24(14)
O7 C42 C16 125.34(14)
O5 C42 C16 112.41(12)
C30 C32 H32A 109.5
C30 C32 H32B 109.5
H32A C32 H32B 109.5
C30 C32 HC 109.5
H32A C32 HC 109.5
H32B C32 HC 109.5
C30 C33 H33A 109.5
C30 C33 H33B 109.5
H33A C33 H33B 109.5
C30 C33 HD 109.5
H33A C33 HD 109.5
H33B C33 HD 109.5
C10 C11 C12 119.58(11)
C10 C11 H11 120.2
C12 C11 H11 120.2
C11 C10 C9 123.09(11)
C11 C10 H10 118.5
C9 C10 H10 118.5
C38 C39 H39A 109.5
C38 C39 H39B 109.5
H39A C39 H39B 109.5
C38 C39 H39C 109.5
H39A C39 H39C 109.5
H39B C39 H39C 109.5
C41 C23 C22 118.00(11)
C41 C23 C26 120.53(11)
C22 C23 C26 121.39(11)
C28 C26 C23 111.27(11)
C28 C26 C29 107.95(11)
C23 C26 C29 111.81(11)
C28 C26 C27 108.68(12)
C23 C26 C27 108.51(10)
C29 C26 C27 108.55(11)
C35 C36 HE 109.5
C35 C36 H36 109.5
HE C36 H36 109.5
C35 C36 HF 109.5
HE C36 HF 109.5
H36 C36 HF 109.5
C30 C31 H31A 109.5
C30 C31 H31B 109.5
H31A C31 H31B 109.5
C30 C31 H31C 109.5
H31A C31 H31C 109.5
H31B C31 H31C 109.5
C31 C30 C9 111.86(10)
C31 C30 C32 108.66(10)
C9 C30 C32 111.31(10)
C31 C30 C33 108.92(10)
C9 C30 C33 108.34(10)
C32 C30 C33 107.64(10)
C36 C35 C34 111.97(11)
C36 C35 H35A 109.2
C34 C35 H35A 109.2
C36 C35 H35B 109.2
C34 C35 H35B 109.2
H35A C35 H35B 107.9
C22 C21 C20 119.86(12)
C22 C21 H21 120.1
C20 C21 H21 120.1
C26 C29 HG 109.5
C26 C29 HH 109.5
HG C29 HH 109.5
C26 C29 HI 109.5
HG C29 HI 109.5
HH C29 HI 109.5
C26 C28 HJ 109.5
C26 C28 HK 109.5
HJ C28 HK 109.5
C26 C28 HL 109.5
HJ C28 HL 109.5
HK C28 HL 109.5
C26 C27 HM 109.5
C26 C27 HN 109.5
HM C27 HN 109.5
C26 C27 HO 109.5
HM C27 HO 109.5
HN C27 HO 109.5
C43 C44 HP 109.5
C43 C44 HQ 109.5
HP C44 HQ 109.5
C43 C44 HR 109.5
HP C44 HR 109.5
HQ C44 HR 109.5
C42 O5 C43 115.21(11)
C42 C16 H16A 109.1(12)
C42 C16 H16B 112.7(12)
H16A C16 H16B 111.0(17)

loop_
_geom_bond_atom_site_label_1
_geom_bond_atom_site_label_2
_geom_bond_distance
N3 C3 1.3950(15)
N3 C4 1.3979(15)
N3 C34 1.4715(15)
N1 C1 1.3605(16)
N1 C40 1.3839(16)
N1 H1 0.880(18)
N2 C6 1.3572(15)
N2 C7 1.3904(15)
N2 H2 0.889(18)
N16 C17 1.3882(16)
N16 C15 1.3930(15)
N16 C37 1.4716(15)
C2 C1 1.3892(17)
C2 C24 1.4099(16)
C2 C3 1.4627(17)
C13 C14 1.4011(16)
C13 C6 1.4451(16)
C13 C12 1.4598(16)
C5 C6 1.3948(16)
C5 C24 1.4129(16)
C5 C4 1.4646(16)
C25 C14 1.4254(16)
C25 C24 1.4271(17)
C25 C18 1.4280(17)
C3 O1 1.2273(15)
C1 C19 1.4356(17)
C18 C19 1.3974(17)
C18 C17 1.4759(17)
C14 C15 1.4719(16)
C19 C20 1.4627(17)
C17 O3 1.2191(15)
C9 C8 1.3939(17)
C9 C10 1.4103(17)
C9 C30 1.5349(16)
C20 C21 1.4033(17)
C20 C40 1.4119(17)
C12 C11 1.4075(17)
C12 C7 1.4082(16)
C37 C38 1.5220(18)
C37 H37A 0.9900
C37 H37B 0.9900
C41 C40 1.3921(17)
C41 C23 1.3935(18)
C41 H41 0.9500
C15 O4 1.2183(15)
C34 C35 1.5231(17)
C34 H 0.9900
C34 HA 0.9900
C43 O5 1.4511(18)
C43 C44 1.500(2)
C43 H43A 0.9900
C43 H43B 0.9900
C4 O2 1.2278(15)
C7 C8 1.3944(17)
C8 H8 0.9500
C22 C21 1.3854(18)
C22 C23 1.4047(18)
C22 HB 0.9500
C38 C39 1.5231(18)
C38 H38A 0.9900
C38 H38B 0.9900
C42 O7 1.2091(17)
C42 O5 1.3309(17)
C42 C16 1.487(2)
C32 C30 1.5366(17)
C32 H32A 0.9800
C32 H32B 0.9800
C32 HC 0.9800
C33 C30 1.5391(17)
C33 H33A 0.9800
C33 H33B 0.9800
C33 HD 0.9800
C11 C10 1.3775(18)
C11 H11 0.9500
C10 H10 0.9500
C39 H39A 0.9800
C39 H39B 0.9800
C39 H39C 0.9800
C23 C26 1.5364(16)
C26 C28 1.534(2)
C26 C29 1.5373(18)
C26 C27 1.5375(19)
C36 C35 1.5160(18)
C36 HE 0.9800
C36 H36 0.9800
C36 HF 0.9800
C31 C30 1.5327(17)
C31 H31A 0.9800
C31 H31B 0.9800
C31 H31C 0.9800
C35 H35A 0.9900
C35 H35B 0.9900
C21 H21 0.9500
C29 HG 0.9800
C29 HH 0.9800
C29 HI 0.9800
C28 HJ 0.9800
C28 HK 0.9800
C28 HL 0.9800
C27 HM 0.9800
C27 HN 0.9800
C27 HO 0.9800
C44 HP 0.9800
C44 HQ 0.9800
C44 HR 0.9800
C16 H16A 0.95(2)
C16 H16B 1.02(2)

loop_
_geom_torsion_atom_site_label_1
_geom_torsion_atom_site_label_2
_geom_torsion_atom_site_label_3
_geom_torsion_atom_site_label_4
_geom_torsion
C4 N3 C3 O1 174.69(11)
C34 N3 C3 O1 -0.86(16)
C4 N3 C3 C2 -5.93(16)
C34 N3 C3 C2 178.53(10)
C1 C2 C3 O1 2.74(18)
C24 C2 C3 O1 -177.11(11)
C1 C2 C3 N3 -176.62(10)
C24 C2 C3 N3 3.53(16)
C40 N1 C1 C2 179.02(11)
C40 N1 C1 C19 0.51(13)
C24 C2 C1 N1 179.34(11)
C3 C2 C1 N1 -0.52(18)
C24 C2 C1 C19 -2.34(17)
C3 C2 C1 C19 177.80(10)
C1 C2 C24 C5 -179.94(10)
C3 C2 C24 C5 -0.09(16)
C1 C2 C24 C25 0.22(16)
C3 C2 C24 C25 -179.93(10)
C6 C5 C24 C2 179.95(10)
C4 C5 C24 C2 -1.30(16)
C6 C5 C24 C25 -0.21(16)
C4 C5 C24 C25 178.54(10)
C14 C25 C24 C2 -177.80(10)
C18 C25 C24 C2 3.07(16)
C14 C25 C24 C5 2.36(16)
C18 C25 C24 C5 -176.77(10)
C14 C25 C18 C19 176.53(10)
C24 C25 C18 C19 -4.35(17)
C14 C25 C18 C17 -7.52(16)
C24 C25 C18 C17 171.61(10)
C6 C13 C14 C25 2.55(16)
C12 C13 C14 C25 -173.91(12)
C6 C13 C14 C15 -176.39(10)
C12 C13 C14 C15 7.1(2)
C24 C25 C14 C13 -3.57(16)
C18 C25 C14 C13 175.56(10)
C24 C25 C14 C15 175.39(10)
C18 C25 C14 C15 -5.48(16)
C25 C18 C19 C1 2.29(16)
C17 C18 C19 C1 -173.59(10)
C25 C18 C19 C20 -177.12(12)
C17 C18 C19 C20 7.0(2)
N1 C1 C19 C18 179.67(10)
C2 C1 C19 C18 1.09(17)
N1 C1 C19 C20 -0.74(13)
C2 C1 C19 C20 -179.32(10)
C15 N16 C17 O3 172.75(11)
C37 N16 C17 O3 -4.12(17)
C15 N16 C17 C18 -5.79(17)
C37 N16 C17 C18 177.34(10)
C19 C18 C17 O3 10.60(18)
C25 C18 C17 O3 -165.33(12)
C19 C18 C17 N16 -170.92(10)
C25 C18 C17 N16 13.15(16)
C18 C19 C20 C21 2.6(2)
C1 C19 C20 C21 -176.85(13)
C18 C19 C20 C40 -179.85(13)
C1 C19 C20 C40 0.69(12)
C14 C13 C12 C11 1.3(2)
C6 C13 C12 C11 -175.47(13)
C14 C13 C12 C7 177.10(12)
C6 C13 C12 C7 0.34(12)
C7 N2 C6 C5 -176.30(11)
C7 N2 C6 C13 2.42(13)
C24 C5 C6 N2 177.76(11)
C4 C5 C6 N2 -1.00(18)
C24 C5 C6 C13 -0.81(16)
C4 C5 C6 C13 -179.57(10)
C14 C13 C6 N2 -179.17(10)
C12 C13 C6 N2 -1.69(12)
C14 C13 C6 C5 -0.35(16)
C12 C13 C6 C5 177.12(10)
C17 N16 C37 C38 100.23(13)
C15 N16 C37 C38 -76.90(13)
C17 N16 C15 O4 173.77(11)
C37 N16 C15 O4 -9.31(16)
C17 N16 C15 C14 -7.08(17)
C37 N16 C15 C14 169.84(10)
C13 C14 C15 O4 10.82(17)
C25 C14 C15 O4 -168.14(11)
C13 C14 C15 N16 -168.29(10)
C25 C14 C15 N16 12.75(15)
C3 N3 C34 C35 84.65(13)
C4 N3 C34 C35 -91.18(12)
C3 N3 C4 O2 -176.10(11)
C34 N3 C4 O2 -0.56(16)
C3 N3 C4 C5 4.63(16)
C34 N3 C4 C5 -179.83(10)
C6 C5 C4 O2 -1.32(17)
C24 C5 C4 O2 179.96(11)
C6 C5 C4 N3 177.93(10)
C24 C5 C4 N3 -0.80(16)
C6 N2 C7 C8 174.82(11)
C6 N2 C7 C12 -2.21(13)
C11 C12 C7 N2 177.86(10)
C13 C12 C7 N2 1.09(12)
C11 C12 C7 C8 0.71(17)
C13 C12 C7 C8 -176.05(10)
C10 C9 C8 C7 -2.32(16)
C30 C9 C8 C7 173.76(10)
N2 C7 C8 C9 -175.22(11)
C12 C7 C8 C9 1.42(17)
C1 N1 C40 C41 179.47(11)
C1 N1 C40 C20 -0.05(13)
C23 C41 C40 N1 -178.05(11)
C23 C41 C40 C20 1.41(18)
C21 C20 C40 N1 177.69(10)
C19 C20 C40 N1 -0.41(13)
C21 C20 C40 C41 -1.86(17)
C19 C20 C40 C41 -179.96(11)
N16 C37 C38 C39 175.24(11)
C7 C12 C11 C10 -1.87(17)
C13 C12 C11 C10 173.63(12)
C12 C11 C10 C9 0.95(19)
C8 C9 C10 C11 1.21(18)
C30 C9 C10 C11 -175.00(11)
C40 C41 C23 C22 0.08(17)
C40 C41 C23 C26 176.98(11)
C21 C22 C23 C41 -1.09(18)
C21 C22 C23 C26 -177.95(11)
C41 C23 C26 C28 37.11(16)
C22 C23 C26 C28 -146.11(12)
C41 C23 C26 C29 157.90(11)
C22 C23 C26 C29 -25.31(16)
C41 C23 C26 C27 -82.41(15)
C22 C23 C26 C27 94.37(14)
C8 C9 C30 C31 18.94(16)
C10 C9 C30 C31 -165.03(11)
C8 C9 C30 C32 140.71(11)
C10 C9 C30 C32 -43.25(15)
C8 C9 C30 C33 -101.13(13)
C10 C9 C30 C33 74.91(14)
N3 C34 C35 C36 171.29(11)
C23 C22 C21 C20 0.62(19)
C40 C20 C21 C22 0.82(17)
C19 C20 C21 C22 178.17(13)
O7 C42 O5 C43 0.79(19)
C16 C42 O5 C43 -178.06(11)
C44 C43 O5 C42 179.49(12)
